data_7714937
loop_
_publ_author_name
'Dey, Avishek'
'Dworzak, Michael R.'
'Korathotage, Kaushalya D. P.'
'Ghosh, Munmun'
'Hoq, Jahidul'
'Montone, Christine M.'
'Yap, Glenn P. A.'
'Bloch, Eric D.'

_publ_section_title
;
 Increasing the stability of calixarene-capped porous cages through
 coordination sphere tuning.
;
_journal_issue 9
_journal_name_full 'Dalton transactions (Cambridge, England : 2003)'
_journal_page_first 4005
_journal_page_last 4009
_journal_paper_doi 10.1039/d3dt03365a
_journal_volume 53
_journal_year 2024
_chemical_formula_moiety 'C336 H312 Fe24 N72 O78 S24, 88[C3H7NO]'
_chemical_formula_sum 'C600 H928 Fe24 N160 O166 S24'
_chemical_formula_weight 15148.81
_space_group_crystal_system tetragonal
_space_group_IT_number 87
_space_group_name_Hall '-I 4'
_space_group_name_H-M_alt 'I 4/m'
_atom_sites_solution_hydrogens geom
_atom_sites_solution_primary dual
_audit_creation_date 2023-11-06
_audit_creation_method
;
Olex2 1.5
(compiled 2023.08.24 svn.re1ec1418 for OlexSys, GUI svn.r6817)
;
_audit_update_record
;
2023-11-06 deposited with the CCDC.	2024-01-05 downloaded from the CCDC.
;
_cell_angle_alpha 90
_cell_angle_beta 90
_cell_angle_gamma 90
_cell_formula_units_Z 2
_cell_length_a 28.4778(18)
_cell_length_b 28.4778(18)
_cell_length_c 47.720(3)
_cell_measurement_reflns_used 9970
_cell_measurement_temperature 120.0
_cell_measurement_theta_max 50.54
_cell_measurement_theta_min 3.10
_cell_volume 38700(4)
_computing_cell_refinement 'SAINT V8.40B (Bruker, 2016)'
_computing_data_collection 'APEX3 (Bruker, 2016)'
_computing_data_reduction 'SAINT V8.40B (Bruker, 2016)'
_computing_molecular_graphics 'Olex2 1.5 (Dolomanov et al., 2009)'
_computing_publication_material 'Olex2 1.5 (Dolomanov et al., 2009)'
_computing_structure_refinement 'XL  (Sheldrick, 2008)'
_computing_structure_solution 'SHELXT  (Sheldrick, 2015)'
_diffrn_ambient_temperature 120.00
_diffrn_measured_fraction_theta_full 0.970
_diffrn_measured_fraction_theta_max 0.970
_diffrn_measurement_device_type 'Bruker Venture Photon'
_diffrn_measurement_method '\f and \w scans'
_diffrn_radiation_type CuK\a
_diffrn_radiation_wavelength 1.54178
_diffrn_reflns_av_R_equivalents 0.1081
_diffrn_reflns_av_unetI/netI 0.1183
_diffrn_reflns_Laue_measured_fraction_full 0.970
_diffrn_reflns_Laue_measured_fraction_max 0.970
_diffrn_reflns_limit_h_max 24
_diffrn_reflns_limit_h_min -23
_diffrn_reflns_limit_k_max 28
_diffrn_reflns_limit_k_min -28
_diffrn_reflns_limit_l_max 26
_diffrn_reflns_limit_l_min -48
_diffrn_reflns_number 45037
_diffrn_reflns_point_group_measured_fraction_full 0.970
_diffrn_reflns_point_group_measured_fraction_max 0.970
_diffrn_reflns_theta_full 51.187
_diffrn_reflns_theta_max 51.187
_diffrn_reflns_theta_min 1.806
_exptl_absorpt_coefficient_mu 4.775
_exptl_absorpt_correction_T_max 0.7500
_exptl_absorpt_correction_T_min 0.5133
_exptl_absorpt_correction_type multi-scan
_exptl_absorpt_process_details
;
SADABS-2016/2 (Bruker,2016) was used for absorption correction.
wR2(int) was 0.1217 before and 0.0823 after correction.
The Ratio of minimum to maximum transmission is 0.6844.
The \l/2 correction factor is Not present.
;
_exptl_crystal_colour orange
_exptl_crystal_colour_primary orange
_exptl_crystal_density_diffrn 1.300
_exptl_crystal_description plate
_exptl_crystal_F_000 15968
_exptl_crystal_size_max 0.322
_exptl_crystal_size_mid 0.269
_exptl_crystal_size_min 0.154
_refine_diff_density_max 0.637
_refine_diff_density_min -0.559
_refine_diff_density_rms 0.094
_refine_ls_extinction_coef 0.000135(18)
_refine_ls_extinction_expression Fc^*^=kFc[1+0.001xFc^2^\l^3^/sin(2\q)]^-1/4^
_refine_ls_extinction_method 'SHELXL-2018/3 (Sheldrick 2018)'
_refine_ls_goodness_of_fit_ref 1.076
_refine_ls_hydrogen_treatment constr
_refine_ls_matrix_type full
_refine_ls_number_parameters 581
_refine_ls_number_reflns 10336
_refine_ls_number_restraints 599
_refine_ls_restrained_S_all 1.055
_refine_ls_R_factor_all 0.1609
_refine_ls_R_factor_gt 0.1070
_refine_ls_shift/su_max 0.000
_refine_ls_shift/su_mean 0.000
_refine_ls_structure_factor_coef Fsqd
_refine_ls_weighting_details 'w=1/[\s^2^(Fo^2^)+(0.2000P)^2^] where P=(Fo^2^+2Fc^2^)/3'
_refine_ls_weighting_scheme calc
_refine_ls_wR_factor_gt 0.3049
_refine_ls_wR_factor_ref 0.3359
_reflns_Friedel_coverage 0.000
_reflns_number_gt 5290
_reflns_number_total 10337
_reflns_threshold_expression 'I > 2\s(I)'
_cod_data_source_file d3dt03365a2.cif
_cod_data_source_block eric670
_cod_depositor_comments 'Adding full bibliography for 7714937--7714939.cif.'
_cod_original_cell_volume 38700(6)
_cod_database_code 7714937
_shelx_shelxl_version_number 2018/3
_shelx_space_group_comment
;
The symmetry employed for this shelxl refinement is uniquely defined
by the following loop, which should always be used as a source of
symmetry information in preference to the above space-group names.
They are only intended as comments.
;
_shelx_estimated_absorpt_t_max 0.527
_shelx_estimated_absorpt_t_min 0.309
_olex2_refinement_description
;
1. Fixed Uiso
 At 1.2 times of:
  All C(H) groups
 At 1.5 times of:
  All C(H,H,H) groups
2. Rigid body (RIGU) restrains
 All non-hydrogen atoms
 with sigma for 1-2 distances of 0.005 and sigma for 1-3 distances of 0.005
3.a Free rotating group:
 C4(C7,C8,C9,C10), C4(C7,C8,C9,C10), C4(C7,C8,C9,C10)
3.b Me refined with riding coordinates:
 C8(H8A,H8B,H8C), C9(H9A,H9B,H9C), C10(H10A,H10B,H10C), C8(H8A,H8B,H8C),
 C9(H9A,H9B,H9C), C10(H10A,H10B,H10C)
3.c Aromatic/amide H refined with riding coordinates:
 C3(H3), C5(H5), C1(H1), C3(H3), C5(H5), C8(H8), C10(H10), C12(H12), C3(H3),
 C5(H5), C3(H3), C5(H5)
3.d Fitted hexagon refined as free rotating group:
 C1(C2,C3,C4,C5,C6)
3.e Idealised Me refined as rotating group:
 C8(H8A,H8B,H8C), C9(H9A,H9B,H9C), C10(H10A,H10B,H10C)
;
_smtbx_masks_special_details
;
A solvent mask was calculated and 7022 electrons were
found in a volume of 24551\%A^3^ in 1 void per unit cell.
This is consistent with the presence of
88[C3H7NO] per Asymmetric Unit
which account for 7040 electrons
per unit cell.
;
_smtbx_masks_void_probe_radius 1.2
_smtbx_masks_void_truncation_radius 1.2
_olex2_submission_special_instructions 'No special instructions were received'

loop_
_space_group_symop_operation_xyz
'x, y, z'
'-x, -y, z'
'-y, x, z'
'y, -x, z'
'x+1/2, y+1/2, z+1/2'
'-x+1/2, -y+1/2, z+1/2'
'-y+1/2, x+1/2, z+1/2'
'y+1/2, -x+1/2, z+1/2'
'-x, -y, -z'
'x, y, -z'
'y, -x, -z'
'-y, x, -z'
'-x+1/2, -y+1/2, -z+1/2'
'x+1/2, y+1/2, -z+1/2'
'y+1/2, -x+1/2, -z+1/2'
'-y+1/2, x+1/2, -z+1/2'

loop_
_atom_site_label
_atom_site_type_symbol
_atom_site_fract_x
_atom_site_fract_y
_atom_site_fract_z
_atom_site_U_iso_or_equiv
_atom_site_adp_type
_atom_site_occupancy
_atom_site_site_symmetry_order
_atom_site_calc_flag
_atom_site_refinement_flags_posn
_atom_site_refinement_flags_adp
_atom_site_refinement_flags_occupancy
_atom_site_disorder_assembly
_atom_site_disorder_group
Fe1 Fe 0.45782(7) 0.43823(6) 0.69845(2) 0.0919(7) Uani 1 1 d . . . . .
Fe2 Fe 0.25972(10) 0.26452(9) 0.500000 0.0935(10) Uani 1 2 d S T P . .
Fe3 Fe 0.38196(9) 0.18226(9) 0.500000 0.0912(9) Uani 1 2 d S T P . .
Fe4 Fe 0.32056(7) 0.22266(6) 0.54539(3) 0.0886(7) Uani 1 1 d . . . . .
O1 O 0.500000 0.500000 0.68689(19) 0.084(4) Uani 1 4 d S T P . .
O2 O 0.3307(4) 0.2381(3) 0.500000 0.086(3) Uani 1 2 d S T P . .
S1_1 S 0.61369(14) 0.42001(14) 0.75174(5) 0.1099(13) Uani 1 1 d . . . . .
O1_1 O 0.5129(3) 0.4300(3) 0.72805(11) 0.108(3) Uani 1 1 d . . . . .
O2_1 O 0.6126(3) 0.4218(3) 0.72090(10) 0.107(3) Uani 1 1 d . . . . .
O3_1 O 0.6512(3) 0.3927(3) 0.76383(15) 0.144(3) Uani 1 1 d . . . . .
C1_1 C 0.5164(5) 0.4030(5) 0.7515(2) 0.115(4) Uani 1 1 d . . . . .
C2_1 C 0.4759(5) 0.3800(5) 0.76360(18) 0.118(4) Uani 1 1 d . . . . .
C3_1 C 0.4824(5) 0.3535(5) 0.7873(2) 0.134(5) Uani 1 1 d . . . . .
H3_1 H 0.455369 0.339897 0.795645 0.161 Uiso 1 1 calc R U . . .
C4_1 C 0.5260(5) 0.3449(4) 0.80023(17) 0.143(6) Uani 1 1 d G . . . .
C7_1 C 0.5305(3) 0.3143(4) 0.82663(15) 0.197(8) Uani 1 1 d G . . . .
C8_1 C 0.5102(7) 0.3409(5) 0.85196(18) 0.298(12) Uani 1 1 d G . . . .
H8A_1 H 0.514605 0.374697 0.849321 0.446 Uiso 1 1 calc R U . . .
H8B_1 H 0.526361 0.330816 0.869061 0.446 Uiso 1 1 calc R U . . .
H8C_1 H 0.476568 0.333966 0.853629 0.446 Uiso 1 1 calc R U . . .
C9_1 C 0.5034(5) 0.2681(4) 0.8224(3) 0.252(11) Uani 1 1 d G . . . .
H9A_1 H 0.477371 0.273320 0.809359 0.378 Uiso 1 1 calc R U . . .
H9B_1 H 0.491066 0.257304 0.840448 0.378 Uiso 1 1 calc R U . . .
H9C_1 H 0.524622 0.244248 0.814700 0.378 Uiso 1 1 calc R U . . .
C10_1 C 0.5827(4) 0.3034(6) 0.8321(3) 0.307(12) Uani 1 1 d G . . . .
H10A_1 H 0.596678 0.289799 0.815133 0.461 Uiso 1 1 calc R U . . .
H10B_1 H 0.585348 0.280947 0.847553 0.461 Uiso 1 1 calc R U . . .
H10C_1 H 0.599247 0.332412 0.836941 0.461 Uiso 1 1 calc R U . . .
C5_1 C 0.5645(5) 0.3680(5) 0.7884(2) 0.143(5) Uani 1 1 d . . . . .
H5_1 H 0.593928 0.365140 0.797572 0.172 Uiso 1 1 calc R U . . .
C6_1 C 0.5626(5) 0.3953(5) 0.76364(19) 0.119(4) Uani 1 1 d . . . . .
N1_4 N 0.4858(4) 0.3649(3) 0.64910(14) 0.096(3) Uani 1 1 d . . . . .
N2_4 N 0.4955(4) 0.3970(3) 0.67101(16) 0.102(3) Uani 1 1 d . . . . .
N3_4 N 0.5430(4) 0.4045(3) 0.67180(14) 0.097(3) Uani 1 1 d . . . . .
N4_4 N 0.6725(4) 0.3099(4) 0.57157(17) 0.108(3) Uani 1 1 d . . . . .
N5_4 N 0.7088(3) 0.3013(4) 0.55336(15) 0.097(3) Uani 1 1 d . . . . .
N6_4 N 0.6893(3) 0.2735(3) 0.53202(15) 0.097(3) Uani 1 1 d . . . . .
N7_4 N 0.4191(4) 0.2556(4) 0.57211(16) 0.109(3) Uani 1 1 d . . . . .
N8_4 N 0.3922(3) 0.2299(3) 0.55339(15) 0.093(3) Uani 1 1 d . . . . .
N9_4 N 0.4170(4) 0.2137(4) 0.53291(17) 0.108(3) Uani 1 1 d . . . . .
C1_4 C 0.49825(19) 0.3028(2) 0.59990(11) 0.080(3) Uani 1 1 d G . . . .
H1_4 H 0.467981 0.305689 0.608097 0.095 Uiso 1 1 calc R U . . .
C2_4 C 0.5364(2) 0.3258(2) 0.61185(9) 0.084(3) Uani 1 1 d G . . . .
C3_4 C 0.5807(2) 0.3216(2) 0.59985(11) 0.089(3) Uani 1 1 d G . . . .
H3_4 H 0.606745 0.337308 0.608022 0.107 Uiso 1 1 calc R U . . .
C4_4 C 0.58682(19) 0.2945(2) 0.57591(11) 0.082(3) Uani 1 1 d G . . . .
C5_4 C 0.5487(2) 0.2716(2) 0.56396(9) 0.076(3) Uani 1 1 d G . . . .
H5_4 H 0.552870 0.253045 0.547595 0.091 Uiso 1 1 calc R U . . .
C6_4 C 0.5044(2) 0.2757(2) 0.57595(11) 0.089(3) Uani 1 1 d G . . . .
C7_4 C 0.5296(4) 0.3554(4) 0.63753(17) 0.079(3) Uani 1 1 d . . . . .
C8_4 C 0.5628(4) 0.3791(3) 0.64994(16) 0.073(3) Uani 1 1 d . . . . .
H8_4 H 0.595047 0.379097 0.644864 0.087 Uiso 1 1 calc R U . . .
C9_4 C 0.6314(4) 0.2910(4) 0.5621(2) 0.097(4) Uani 1 1 d . . . . .
C10_4 C 0.6437(4) 0.2684(4) 0.53860(19) 0.093(4) Uani 1 1 d . . . . .
H10_4 H 0.622330 0.250609 0.527646 0.112 Uiso 1 1 calc R U . . .
C11_4 C 0.4633(5) 0.2522(5) 0.5616(2) 0.108(4) Uani 1 1 d . . . . .
C12_4 C 0.4615(5) 0.2261(4) 0.53908(19) 0.104(4) Uani 1 1 d . . . . .
H12_4 H 0.488200 0.217122 0.528398 0.125 Uiso 1 1 calc R U . . .
S1_3 S 0.38763(17) 0.0720(2) 0.500000 0.0886(14) Uani 1 2 d S T P . .
O1_3 O 0.3371(2) 0.1545(3) 0.46923(12) 0.094(2) Uani 1 1 d . . . . .
O2_3 O 0.4141(3) 0.1166(4) 0.500000 0.083(3) Uani 1 2 d S T P . .
O3_3 O 0.4138(4) 0.0317(4) 0.500000 0.095(3) Uani 1 2 d S T P . .
C1_3 C 0.3302(4) 0.1122(4) 0.45841(19) 0.076(3) Uani 1 1 d . . . . .
C2_3 C 0.3015(4) 0.1019(4) 0.43435(19) 0.083(3) Uani 1 1 d . . . . .
C3_3 C 0.2973(4) 0.0568(5) 0.4247(2) 0.106(4) Uani 1 1 d . . . . .
H3_3 H 0.277401 0.052015 0.408951 0.127 Uiso 1 1 calc R U . . .
C4_3 C 0.3182(4) 0.0198(3) 0.4350(2) 0.118(5) Uani 1 1 d G . . . .
C7_3 C 0.3170(4) -0.0290(3) 0.4213(2) 0.224(9) Uani 1 1 d G . . . .
C8_3 C 0.2835(7) -0.0281(5) 0.3960(3) 0.354(17) Uani 1 1 d G . . . .
H8A_3 H 0.282693 -0.059266 0.387230 0.530 Uiso 1 1 calc R U . . .
H8B_3 H 0.251829 -0.019621 0.402251 0.530 Uiso 1 1 calc R U . . .
H8C_3 H 0.294588 -0.004962 0.382327 0.530 Uiso 1 1 calc R U . . .
C9_3 C 0.3666(5) -0.0423(6) 0.4114(4) 0.321(13) Uani 1 1 d G . . . .
H9A_3 H 0.365875 -0.073476 0.402676 0.482 Uiso 1 1 calc R U . . .
H9B_3 H 0.377652 -0.019153 0.397745 0.482 Uiso 1 1 calc R U . . .
H9C_3 H 0.387996 -0.042875 0.427513 0.482 Uiso 1 1 calc R U . . .
C10_3 C 0.2995(8) -0.0655(4) 0.4427(3) 0.374(17) Uani 1 1 d G . . . .
H10A_3 H 0.298783 -0.096577 0.433989 0.562 Uiso 1 1 calc R U . . .
H10B_3 H 0.320829 -0.066036 0.458877 0.562 Uiso 1 1 calc R U . . .
H10C_3 H 0.267886 -0.056969 0.449022 0.562 Uiso 1 1 calc R U . . .
C5_3 C 0.3442(5) 0.0255(4) 0.4588(2) 0.112(4) Uani 1 1 d . . . . .
H5_3 H 0.358661 -0.000877 0.467329 0.135 Uiso 1 1 calc R U . . .
C6_3 C 0.3499(4) 0.0704(4) 0.4705(2) 0.079(3) Uani 1 1 d . . . . .
S1_2 S 0.1564(2) 0.22590(19) 0.500000 0.0935(14) Uani 1 2 d S T P . .
S2_2 S 0.27088(12) 0.14649(13) 0.41675(5) 0.0927(11) Uani 1 1 d . . . . .
O1_2 O 0.1857(4) 0.2675(4) 0.500000 0.097(3) Uani 1 2 d S T P . .
O2_2 O 0.1059(5) 0.2315(4) 0.500000 0.116(4) Uani 1 2 d S T P . .
O3_2 O 0.2511(2) 0.2101(2) 0.46877(10) 0.078(2) Uani 1 1 d . . . . .
O4_2 O 0.2997(3) 0.1893(3) 0.41701(10) 0.085(2) Uani 1 1 d . . . . .
O5_2 O 0.2596(3) 0.1296(3) 0.38913(12) 0.114(3) Uani 1 1 d . . . . .
C1_2 C 0.2162(4) 0.1866(4) 0.45909(17) 0.070(3) Uani 1 1 d . . . . .
C2_2 C 0.1713(4) 0.1895(4) 0.4707(2) 0.094(3) Uani 1 1 d . . . . .
C3_2 C 0.1327(4) 0.1641(5) 0.4601(3) 0.135(5) Uani 1 1 d . . . . .
H3_2 H 0.102272 0.170473 0.467322 0.162 Uiso 1 1 calc R U . . .
C4_2 C 0.1374(3) 0.1315(4) 0.4403(3) 0.139(5) Uani 1 1 d G . . . .
C7_2 C 0.0944(3) 0.1047(3) 0.42918(18) 0.175(7) Uani 1 1 d G . . . .
C8_2 C 0.1079(5) 0.0773(5) 0.4026(2) 0.233(9) Uani 1 1 d G . . . .
H8A_2 H 0.080429 0.060238 0.395584 0.349 Uiso 1 1 calc R U . . .
H8B_2 H 0.118930 0.099282 0.388244 0.349 Uiso 1 1 calc R U . . .
H8C_2 H 0.132963 0.054936 0.407063 0.349 Uiso 1 1 calc R U . . .
C9_2 C 0.0770(5) 0.0702(5) 0.4517(3) 0.234(9) Uani 1 1 d G . . . .
H9A_2 H 0.068352 0.087610 0.468657 0.352 Uiso 1 1 calc R U . . .
H9B_2 H 0.049506 0.053133 0.444681 0.352 Uiso 1 1 calc R U . . .
H9C_2 H 0.102023 0.047773 0.456177 0.352 Uiso 1 1 calc R U . . .
C10_2 C 0.0549(4) 0.1398(5) 0.4222(3) 0.238(10) Uani 1 1 d G . . . .
H10A_2 H 0.046310 0.157225 0.439129 0.357 Uiso 1 1 calc R U . . .
H10B_2 H 0.065932 0.161762 0.407821 0.357 Uiso 1 1 calc R U . . .
H10C_2 H 0.027476 0.122685 0.415181 0.357 Uiso 1 1 calc R U . . .
C5_2 C 0.1826(5) 0.1308(5) 0.4251(3) 0.119(4) Uani 1 1 d . . . . .
H5_2 H 0.185512 0.113978 0.407970 0.143 Uiso 1 1 calc R U . . .
C6_2 C 0.2198(4) 0.1542(4) 0.43569(19) 0.088(3) Uani 1 1 d . . . . .

loop_
_atom_site_aniso_label
_atom_site_aniso_U_11
_atom_site_aniso_U_22
_atom_site_aniso_U_33
_atom_site_aniso_U_23
_atom_site_aniso_U_13
_atom_site_aniso_U_12
Fe1 0.1312(17) 0.1265(17) 0.0181(8) 0.0049(7) 0.0023(7) 0.0016(12)
Fe2 0.151(3) 0.092(2) 0.0378(12) 0.000 0.000 -0.0136(17)
Fe3 0.120(2) 0.114(2) 0.0390(12) 0.000 0.000 -0.0294(18)
Fe4 0.1217(17) 0.1024(15) 0.0417(8) -0.0039(8) 0.0013(8) -0.0185(12)
O1 0.115(7) 0.115(7) 0.021(5) 0.000 0.000 0.000
O2 0.123(8) 0.091(7) 0.044(5) 0.000 0.000 0.001(6)
S1_1 0.143(3) 0.149(3) 0.0375(15) 0.0068(16) -0.0137(17) -0.002(3)
O1_1 0.142(7) 0.160(7) 0.022(3) 0.025(4) -0.001(3) 0.001(5)
O2_1 0.138(7) 0.160(7) 0.022(3) -0.004(3) -0.020(3) 0.022(5)
O3_1 0.158(8) 0.208(10) 0.065(5) 0.019(5) -0.017(5) 0.035(7)
C1_1 0.172(11) 0.129(11) 0.044(6) 0.018(6) -0.004(6) 0.004(9)
C2_1 0.172(11) 0.155(12) 0.026(5) 0.032(6) 0.014(6) -0.001(9)
C3_1 0.186(12) 0.158(13) 0.057(7) 0.050(7) -0.010(7) -0.021(10)
C4_1 0.200(13) 0.187(14) 0.043(7) 0.040(7) -0.022(7) 0.011(11)
C7_1 0.30(2) 0.196(17) 0.098(9) 0.076(10) -0.083(11) -0.014(14)
C8_1 0.51(3) 0.29(2) 0.101(11) 0.092(12) 0.006(16) -0.01(2)
C9_1 0.39(3) 0.243(19) 0.128(13) 0.096(13) -0.095(16) -0.059(18)
C10_1 0.34(2) 0.38(3) 0.196(18) 0.20(2) -0.111(16) -0.006(19)
C5_1 0.196(13) 0.204(15) 0.029(6) 0.029(6) -0.036(7) 0.006(11)
C6_1 0.173(10) 0.151(12) 0.034(5) 0.015(6) -0.039(6) 0.022(9)
N1_4 0.144(8) 0.118(8) 0.027(4) 0.006(4) -0.012(4) -0.006(6)
N2_4 0.158(8) 0.098(7) 0.051(5) -0.003(4) -0.009(6) 0.008(7)
N3_4 0.136(8) 0.121(8) 0.033(4) 0.006(4) 0.006(5) 0.018(7)
N4_4 0.116(8) 0.145(10) 0.062(5) -0.005(5) 0.014(5) -0.008(7)
N5_4 0.091(7) 0.151(9) 0.049(5) -0.002(5) 0.015(4) -0.014(6)
N6_4 0.098(7) 0.148(9) 0.046(5) 0.009(4) 0.005(4) -0.008(6)
N7_4 0.126(8) 0.153(9) 0.046(5) 0.007(5) -0.009(5) -0.036(7)
N8_4 0.123(7) 0.115(8) 0.041(4) -0.005(4) -0.009(4) -0.013(6)
N9_4 0.128(8) 0.149(9) 0.047(5) -0.006(5) 0.004(5) -0.027(7)
C1_4 0.096(8) 0.115(9) 0.028(4) -0.003(4) -0.003(4) -0.002(6)
C2_4 0.107(8) 0.117(9) 0.029(5) -0.007(4) -0.007(4) -0.010(6)
C3_4 0.104(8) 0.130(10) 0.033(5) -0.019(5) -0.003(5) -0.021(7)
C4_4 0.096(7) 0.110(9) 0.041(5) -0.011(5) 0.012(5) -0.017(6)
C5_4 0.114(7) 0.092(8) 0.021(4) -0.008(4) 0.012(4) 0.000(6)
C6_4 0.108(7) 0.116(9) 0.042(5) -0.018(5) 0.008(5) -0.009(7)
C7_4 0.119(9) 0.093(8) 0.025(5) 0.005(4) -0.006(5) 0.008(7)
C8_4 0.096(8) 0.087(8) 0.036(5) -0.004(4) 0.002(5) 0.008(6)
C9_4 0.100(7) 0.142(11) 0.050(6) -0.019(6) 0.011(5) -0.007(7)
C10_4 0.087(8) 0.147(11) 0.046(5) 0.005(5) 0.002(5) 0.000(7)
C11_4 0.130(8) 0.147(11) 0.048(6) -0.016(6) 0.003(6) -0.027(8)
C12_4 0.122(9) 0.151(11) 0.040(5) -0.008(6) -0.003(6) -0.023(8)
S1_3 0.095(4) 0.112(4) 0.059(2) 0.000 0.000 0.014(3)
O1_3 0.120(6) 0.116(6) 0.046(4) -0.010(4) -0.020(4) 0.000(5)
O2_3 0.074(7) 0.144(9) 0.031(4) 0.000 0.000 0.007(7)
O3_3 0.100(9) 0.128(9) 0.057(5) 0.000 0.000 0.012(8)
C1_3 0.075(8) 0.096(8) 0.057(6) -0.013(5) -0.011(5) 0.022(6)
C2_3 0.085(8) 0.105(8) 0.060(6) -0.014(5) -0.015(5) -0.007(6)
C3_3 0.106(10) 0.134(10) 0.079(7) -0.034(7) -0.042(6) 0.022(8)
C4_3 0.140(12) 0.125(10) 0.088(8) -0.028(7) -0.041(7) 0.031(9)
C7_3 0.36(3) 0.129(13) 0.187(17) -0.048(10) -0.130(16) 0.008(15)
C8_3 0.62(4) 0.141(17) 0.30(2) -0.104(16) -0.29(3) 0.04(2)
C9_3 0.46(3) 0.20(2) 0.30(3) -0.161(19) -0.10(2) 0.14(2)
C10_3 0.68(5) 0.145(18) 0.30(3) -0.023(16) -0.15(3) -0.20(3)
C5_3 0.157(12) 0.102(9) 0.077(7) 0.002(6) -0.035(7) 0.024(8)
C6_3 0.070(8) 0.102(8) 0.065(6) -0.005(5) -0.002(5) -0.002(6)
S1_2 0.106(4) 0.111(4) 0.063(2) 0.000 0.000 0.023(3)
S2_2 0.121(3) 0.112(3) 0.0451(15) -0.0191(15) -0.0138(15) 0.002(2)
O1_2 0.138(9) 0.111(9) 0.043(5) 0.000 0.000 0.025(7)
O2_2 0.115(10) 0.156(12) 0.077(7) 0.000 0.000 0.042(8)
O3_2 0.104(6) 0.100(6) 0.030(3) -0.005(3) -0.006(3) -0.002(4)
O4_2 0.114(6) 0.108(6) 0.033(3) -0.007(3) 0.005(3) 0.029(5)
O5_2 0.121(7) 0.178(8) 0.044(4) -0.015(4) -0.020(4) 0.007(6)
C1_2 0.069(7) 0.102(8) 0.041(5) -0.016(5) -0.010(4) 0.019(6)
C2_2 0.082(8) 0.129(10) 0.072(7) -0.003(6) -0.002(5) 0.014(7)
C3_2 0.058(8) 0.177(14) 0.170(12) -0.072(10) 0.011(8) 0.028(8)
C4_2 0.114(10) 0.147(13) 0.157(12) -0.054(9) 0.003(8) 0.016(9)
C7_2 0.107(12) 0.24(2) 0.180(15) -0.083(11) 0.003(10) 0.007(10)
C8_2 0.25(2) 0.25(2) 0.191(15) -0.115(15) -0.038(14) -0.025(16)
C9_2 0.201(19) 0.29(2) 0.213(17) -0.047(14) -0.045(14) -0.103(15)
C10_2 0.191(18) 0.29(2) 0.23(2) -0.084(16) -0.099(16) 0.041(15)
C5_2 0.114(10) 0.132(12) 0.112(9) -0.055(8) -0.017(7) 0.027(8)
C6_2 0.092(8) 0.112(10) 0.058(6) -0.030(5) -0.006(5) 0.000(6)

loop_
_atom_type_symbol
_atom_type_description
_atom_type_scat_dispersion_real
_atom_type_scat_dispersion_imag
_atom_type_scat_source
C C 0.0181 0.0091 'International Tables Vol C Tables 4.2.6.8 and 6.1.1.4'
H H 0.0000 0.0000 'International Tables Vol C Tables 4.2.6.8 and 6.1.1.4'
Fe Fe -1.1336 3.1974 'International Tables Vol C Tables 4.2.6.8 and 6.1.1.4'
N N 0.0311 0.0180 'International Tables Vol C Tables 4.2.6.8 and 6.1.1.4'
O O 0.0492 0.0322 'International Tables Vol C Tables 4.2.6.8 and 6.1.1.4'
S S 0.3331 0.5567 'International Tables Vol C Tables 4.2.6.8 and 6.1.1.4'

loop_
_exptl_crystal_face_index_h
_exptl_crystal_face_index_k
_exptl_crystal_face_index_l
_exptl_crystal_face_perp_dist
-3.00 0.00 -2.00 0.0700
-1.00 2.00 -2.00 0.0810
-1.00 -2.00 -3.00 0.0670
-1.00 -3.00 -2.00 0.0760
-1.00 3.00 1.00 0.0940
-1.00 1.00 1.00 0.1280
-1.00 1.00 2.00 0.1310
-1.00 0.00 1.00 0.1470
-1.00 0.00 -2.00 0.0570
0.00 -3.00 -2.00 0.0670
0.00 3.00 2.00 0.0770
0.00 -3.00 -1.00 0.0720
0.00 1.00 0.00 0.0970
0.00 1.00 2.00 0.1060
0.00 -1.00 -2.00 0.0590
0.00 0.00 -1.00 0.0810
0.00 -1.00 3.00 0.1670
0.00 -3.00 2.00 0.1030
1.00 -2.00 1.00 0.1280
1.00 2.00 3.00 0.1020
1.00 3.00 2.00 0.1020
1.00 -3.00 -1.00 0.0950
1.00 -1.00 -2.00 0.1010
1.00 0.00 -3.00 0.0850
2.00 -3.00 0.00 0.1210
2.00 -3.00 -2.00 0.1040
2.00 -1.00 3.00 0.1320
2.00 -1.00 -2.00 0.1190
3.00 -3.00 -1.00 0.1220
3.00 -1.00 1.00 0.1320
3.00 0.00 -1.00 0.1290
3.00 0.00 2.00 0.1390

loop_
_geom_angle_atom_site_label_1
_geom_angle_atom_site_label_2
_geom_angle_atom_site_label_3
_geom_angle
_geom_angle_site_symmetry_1
_geom_angle_site_symmetry_3
_geom_angle_publ_flag
O1_1 Fe1 O1 81.3(3) 4_565 . ?
O1_1 Fe1 O1 81.5(3) . . ?
O1_1 Fe1 O1_1 84.7(4) . 4_565 ?
O2_1 Fe1 O1 163.4(3) 4_565 . ?
O2_1 Fe1 O1_1 86.8(3) 4_565 . ?
O2_1 Fe1 O1_1 86.0(3) 4_565 4_565 ?
N2_4 Fe1 O1 90.7(3) . . ?
N2_4 Fe1 O1_1 88.6(3) . . ?
N2_4 Fe1 O1_1 170.2(4) . 4_565 ?
N2_4 Fe1 O2_1 100.8(4) . 4_565 ?
N3_4 Fe1 O1 92.3(3) 4_565 . ?
N3_4 Fe1 O1_1 88.0(3) 4_565 4_565 ?
N3_4 Fe1 O1_1 171.1(4) 4_565 . ?
N3_4 Fe1 O2_1 97.8(3) 4_565 4_565 ?
N3_4 Fe1 N2_4 98.0(3) 4_565 . ?
O2 Fe2 O3_2 81.7(3) . . ?
O2 Fe2 O3_2 81.7(3) . 10_556 ?
N6_4 Fe2 O2 92.6(3) 4_565 . ?
N6_4 Fe2 O2 92.6(3) 11_566 . ?
N6_4 Fe2 N6_4 96.1(5) 4_565 11_566 ?
N6_4 Fe2 O1_2 99.5(4) 4_565 . ?
N6_4 Fe2 O1_2 99.5(4) 11_566 . ?
N6_4 Fe2 O3_2 88.2(3) 11_566 . ?
N6_4 Fe2 O3_2 88.2(3) 4_565 10_556 ?
N6_4 Fe2 O3_2 173.0(3) 4_565 . ?
N6_4 Fe2 O3_2 173.0(3) 11_566 10_556 ?
O1_2 Fe2 O2 161.9(4) . . ?
O1_2 Fe2 O3_2 85.2(3) . . ?
O1_2 Fe2 O3_2 85.2(3) . 10_556 ?
O3_2 Fe2 O3_2 87.0(3) . 10_556 ?
N9_4 Fe3 O2 90.4(4) 10_556 . ?
N9_4 Fe3 O2 90.4(4) . . ?
N9_4 Fe3 N9_4 99.1(5) . 10_556 ?
N9_4 Fe3 O1_3 171.3(4) 10_556 10_556 ?
N9_4 Fe3 O1_3 85.7(3) . 10_556 ?
N9_4 Fe3 O1_3 85.7(3) 10_556 . ?
N9_4 Fe3 O1_3 171.3(4) . . ?
N9_4 Fe3 O2_3 100.2(4) . . ?
N9_4 Fe3 O2_3 100.2(4) 10_556 . ?
O1_3 Fe3 O2 82.3(3) . . ?
O1_3 Fe3 O2 82.3(3) 10_556 . ?
O1_3 Fe3 O1_3 88.7(4) . 10_556 ?
O2_3 Fe3 O2 163.5(4) . . ?
O2_3 Fe3 O1_3 86.0(3) . 10_556 ?
O2_3 Fe3 O1_3 86.0(3) . . ?
N5_4 Fe4 O2 91.6(3) 4_565 . ?
N5_4 Fe4 N8_4 97.6(4) 4_565 . ?
N5_4 Fe4 O1_3 171.1(3) 4_565 10_556 ?
N5_4 Fe4 O3_2 88.3(3) 4_565 10_556 ?
N5_4 Fe4 O4_2 101.1(3) 4_565 10_556 ?
N8_4 Fe4 O2 91.8(3) . . ?
N8_4 Fe4 O1_3 86.2(3) . 10_556 ?
N8_4 Fe4 O3_2 170.9(3) . 10_556 ?
N8_4 Fe4 O4_2 99.5(3) . 10_556 ?
O1_3 Fe4 O2 80.3(3) 10_556 . ?
O1_3 Fe4 O3_2 87.0(3) 10_556 10_556 ?
O3_2 Fe4 O2 81.0(3) 10_556 . ?
O4_2 Fe4 O2 161.7(3) 10_556 . ?
O4_2 Fe4 O1_3 86.0(3) 10_556 10_556 ?
O4_2 Fe4 O3_2 86.1(3) 10_556 10_556 ?
Fe1 O1 Fe1 86.39(11) 2_665 4_565 ?
Fe1 O1 Fe1 150.9(5) 3_655 4_565 ?
Fe1 O1 Fe1 86.39(11) 2_665 3_655 ?
Fe1 O1 Fe1 86.39(11) . 4_565 ?
Fe1 O1 Fe1 86.39(11) . 3_655 ?
Fe1 O1 Fe1 150.9(5) 2_665 . ?
Fe2 O2 Fe3 153.0(5) . . ?
Fe2 O2 Fe4 87.0(3) . 10_556 ?
Fe2 O2 Fe4 87.0(3) . . ?
Fe3 O2 Fe4 86.7(3) . . ?
Fe3 O2 Fe4 86.7(3) . 10_556 ?
Fe4 O2 Fe4 152.8(5) 10_556 . ?
O2_1 S1_1 C2_1 107.6(5) . 3_655 ?
O2_1 S1_1 C6_1 109.2(5) . . ?
O3_1 S1_1 O2_1 115.7(5) . . ?
O3_1 S1_1 C2_1 107.1(6) . 3_655 ?
O3_1 S1_1 C6_1 105.9(6) . . ?
C2_1 S1_1 C6_1 111.4(6) 3_655 . ?
Fe1 O1_1 Fe1 90.0(2) . 3_655 ?
C1_1 O1_1 Fe1 134.9(8) . 3_655 ?
C1_1 O1_1 Fe1 131.5(8) . . ?
S1_1 O2_1 Fe1 123.2(5) . 3_655 ?
O1_1 C1_1 C2_1 121.8(12) . . ?
O1_1 C1_1 C6_1 118.6(12) . . ?
C2_1 C1_1 C6_1 119.5(10) . . ?
C1_1 C2_1 S1_1 124.4(8) . 4_565 ?
C3_1 C2_1 S1_1 117.3(11) . 4_565 ?
C3_1 C2_1 C1_1 118.1(13) . . ?
C2_1 C3_1 H3_1 117.4 . . ?
C2_1 C3_1 C4_1 125.2(13) . . ?
C4_1 C3_1 H3_1 117.4 . . ?
C3_1 C4_1 C7_1 122.2(8) . . ?
C5_1 C4_1 C3_1 115.6(8) . . ?
C5_1 C4_1 C7_1 122.1(8) . . ?
C4_1 C7_1 C8_1 109.5 . . ?
C4_1 C7_1 C9_1 109.5 . . ?
C4_1 C7_1 C10_1 109.5 . . ?
C8_1 C7_1 C10_1 109.3 . . ?
C9_1 C7_1 C8_1 109.5 . . ?
C9_1 C7_1 C10_1 109.4 . . ?
C7_1 C8_1 H8A_1 109.5 . . ?
C7_1 C8_1 H8B_1 109.5 . . ?
C7_1 C8_1 H8C_1 109.5 . . ?
H8A_1 C8_1 H8B_1 109.5 . . ?
H8A_1 C8_1 H8C_1 109.5 . . ?
H8B_1 C8_1 H8C_1 109.5 . . ?
C7_1 C9_1 H9A_1 109.5 . . ?
C7_1 C9_1 H9B_1 109.5 . . ?
C7_1 C9_1 H9C_1 109.5 . . ?
H9A_1 C9_1 H9B_1 109.5 . . ?
H9A_1 C9_1 H9C_1 109.5 . . ?
H9B_1 C9_1 H9C_1 109.5 . . ?
C7_1 C10_1 H10A_1 109.5 . . ?
C7_1 C10_1 H10B_1 109.5 . . ?
C7_1 C10_1 H10C_1 109.5 . . ?
H10A_1 C10_1 H10B_1 109.5 . . ?
H10A_1 C10_1 H10C_1 109.5 . . ?
H10B_1 C10_1 H10C_1 109.5 . . ?
C4_1 C5_1 H5_1 117.7 . . ?
C4_1 C5_1 C6_1 124.5(12) . . ?
C6_1 C5_1 H5_1 117.7 . . ?
C1_1 C6_1 S1_1 125.0(9) . . ?
C5_1 C6_1 S1_1 118.1(11) . . ?
C5_1 C6_1 C1_1 116.7(13) . . ?
C7_4 N1_4 N2_4 104.2(9) . . ?
N1_4 N2_4 Fe1 137.4(9) . . ?
N3_4 N2_4 Fe1 114.1(7) . . ?
N3_4 N2_4 N1_4 108.2(9) . . ?
N2_4 N3_4 Fe1 112.9(7) . 3_655 ?
N2_4 N3_4 C8_4 107.4(9) . . ?
C8_4 N3_4 Fe1 138.2(9) . 3_655 ?
C9_4 N4_4 N5_4 111.5(9) . . ?
N4_4 N5_4 Fe4 141.4(8) . 3_655 ?
N4_4 N5_4 N6_4 105.1(8) . . ?
N6_4 N5_4 Fe4 113.1(6) . 3_655 ?
N5_4 N6_4 Fe2 113.1(7) . 3_655 ?
C10_4 N6_4 Fe2 140.6(7) . 3_655 ?
C10_4 N6_4 N5_4 105.9(8) . . ?
C11_4 N7_4 N8_4 103.8(9) . . ?
N7_4 N8_4 Fe4 135.3(8) . . ?
N9_4 N8_4 Fe4 111.1(7) . . ?
N9_4 N8_4 N7_4 112.1(9) . . ?
N8_4 N9_4 Fe3 117.9(8) . . ?
N8_4 N9_4 C12_4 104.7(9) . . ?
C12_4 N9_4 Fe3 137.2(8) . . ?
C2_4 C1_4 H1_4 120.0 . . ?
C2_4 C1_4 C6_4 120.0 . . ?
C6_4 C1_4 H1_4 120.0 . . ?
C1_4 C2_4 C7_4 119.9(7) . . ?
C3_4 C2_4 C1_4 120.0 . . ?
C3_4 C2_4 C7_4 120.1(7) . . ?
C2_4 C3_4 H3_4 120.0 . . ?
C2_4 C3_4 C4_4 120.0 . . ?
C4_4 C3_4 H3_4 120.0 . . ?
C3_4 C4_4 C5_4 120.0 . . ?
C3_4 C4_4 C9_4 121.8(6) . . ?
C5_4 C4_4 C9_4 118.1(6) . . ?
C4_4 C5_4 H5_4 120.0 . . ?
C6_4 C5_4 C4_4 120.0 . . ?
C6_4 C5_4 H5_4 120.0 . . ?
C1_4 C6_4 C11_4 121.4(6) . . ?
C5_4 C6_4 C1_4 120.0 . . ?
C5_4 C6_4 C11_4 118.6(6) . . ?
N1_4 C7_4 C2_4 123.3(10) . . ?
C8_4 C7_4 N1_4 111.6(9) . . ?
C8_4 C7_4 C2_4 124.7(10) . . ?
N3_4 C8_4 H8_4 125.8 . . ?
C7_4 C8_4 N3_4 108.5(10) . . ?
C7_4 C8_4 H8_4 125.8 . . ?
N4_4 C9_4 C4_4 125.5(9) . . ?
C10_4 C9_4 N4_4 103.8(11) . . ?
C10_4 C9_4 C4_4 130.6(11) . . ?
N6_4 C10_4 H10_4 123.3 . . ?
C9_4 C10_4 N6_4 113.5(11) . . ?
C9_4 C10_4 H10_4 123.3 . . ?
N7_4 C11_4 C6_4 121.3(9) . . ?
C12_4 C11_4 N7_4 107.8(12) . . ?
C12_4 C11_4 C6_4 130.8(12) . . ?
N9_4 C12_4 H12_4 124.3 . . ?
C11_4 C12_4 N9_4 111.4(12) . . ?
C11_4 C12_4 H12_4 124.3 . . ?
O2_3 S1_3 C6_3 109.5(5) . . ?
O2_3 S1_3 C6_3 109.5(5) . 10_556 ?
O3_3 S1_3 O2_3 116.2(7) . . ?
O3_3 S1_3 C6_3 108.0(5) . . ?
O3_3 S1_3 C6_3 108.0(5) . 10_556 ?
C6_3 S1_3 C6_3 105.1(7) . 10_556 ?
Fe3 O1_3 Fe4 91.2(3) . 10_556 ?
C1_3 O1_3 Fe3 134.8(7) . . ?
C1_3 O1_3 Fe4 132.3(6) . 10_556 ?
S1_3 O2_3 Fe3 123.1(6) . . ?
O1_3 C1_3 C2_3 125.4(10) . . ?
O1_3 C1_3 C6_3 122.6(9) . . ?
C6_3 C1_3 C2_3 111.9(10) . . ?
C1_3 C2_3 S2_2 121.1(9) . . ?
C3_3 C2_3 C1_3 120.6(11) . . ?
C3_3 C2_3 S2_2 118.3(8) . . ?
C2_3 C3_3 H3_3 117.0 . . ?
C4_3 C3_3 C2_3 126.1(10) . . ?
C4_3 C3_3 H3_3 117.0 . . ?
C3_3 C4_3 C7_3 123.9(8) . . ?
C3_3 C4_3 C5_3 117.7(10) . . ?
C5_3 C4_3 C7_3 118.3(8) . . ?
C4_3 C7_3 C8_3 109.4 . . ?
C4_3 C7_3 C9_3 109.5 . . ?
C4_3 C7_3 C10_3 109.5 . . ?
C9_3 C7_3 C8_3 109.4 . . ?
C10_3 C7_3 C8_3 109.5 . . ?
C10_3 C7_3 C9_3 109.6 . . ?
C7_3 C8_3 H8A_3 109.5 . . ?
C7_3 C8_3 H8B_3 109.5 . . ?
C7_3 C8_3 H8C_3 109.5 . . ?
H8A_3 C8_3 H8B_3 109.5 . . ?
H8A_3 C8_3 H8C_3 109.5 . . ?
H8B_3 C8_3 H8C_3 109.5 . . ?
C7_3 C9_3 H9A_3 109.5 . . ?
C7_3 C9_3 H9B_3 109.5 . . ?
C7_3 C9_3 H9C_3 109.5 . . ?
H9A_3 C9_3 H9B_3 109.5 . . ?
H9A_3 C9_3 H9C_3 109.5 . . ?
H9B_3 C9_3 H9C_3 109.5 . . ?
C7_3 C10_3 H10A_3 109.5 . . ?
C7_3 C10_3 H10B_3 109.5 . . ?
C7_3 C10_3 H10C_3 109.5 . . ?
H10A_3 C10_3 H10B_3 109.5 . . ?
H10A_3 C10_3 H10C_3 109.5 . . ?
H10B_3 C10_3 H10C_3 109.5 . . ?
C4_3 C5_3 H5_3 119.9 . . ?
C4_3 C5_3 C6_3 120.3(10) . . ?
C6_3 C5_3 H5_3 119.9 . . ?
C1_3 C6_3 S1_3 122.2(9) . . ?
C5_3 C6_3 S1_3 114.3(9) . . ?
C5_3 C6_3 C1_3 123.2(10) . . ?
O1_2 S1_2 C2_2 109.6(5) . . ?
O1_2 S1_2 C2_2 109.6(5) . 10_556 ?
O2_2 S1_2 O1_2 118.9(8) . . ?
O2_2 S1_2 C2_2 107.4(6) . . ?
O2_2 S1_2 C2_2 107.4(6) . 10_556 ?
C2_2 S1_2 C2_2 102.7(7) . 10_556 ?
O4_2 S2_2 C2_3 108.6(5) . . ?
O4_2 S2_2 C6_2 111.1(5) . . ?
O5_2 S2_2 C2_3 107.9(5) . . ?
O5_2 S2_2 O4_2 114.2(4) . . ?
O5_2 S2_2 C6_2 109.6(5) . . ?
C6_2 S2_2 C2_3 105.1(5) . . ?
S1_2 O1_2 Fe2 122.8(7) . . ?
Fe4 O3_2 Fe2 89.6(3) 10_556 . ?
C1_2 O3_2 Fe2 135.1(6) . . ?
C1_2 O3_2 Fe4 134.1(6) . 10_556 ?
S2_2 O4_2 Fe4 122.4(3) . 10_556 ?
O3_2 C1_2 C2_2 122.4(9) . . ?
O3_2 C1_2 C6_2 123.5(10) . . ?
C2_2 C1_2 C6_2 114.1(10) . . ?
C1_2 C2_2 S1_2 124.2(9) . . ?
C1_2 C2_2 C3_2 122.8(11) . . ?
C3_2 C2_2 S1_2 113.0(10) . . ?
C2_2 C3_2 H3_2 118.9 . . ?
C4_2 C3_2 C2_2 122.2(11) . . ?
C4_2 C3_2 H3_2 118.9 . . ?
C3_2 C4_2 C7_2 120.7(9) . . ?
C3_2 C4_2 C5_2 116.4(10) . . ?
C5_2 C4_2 C7_2 121.3(8) . . ?
C4_2 C7_2 C9_2 109.5 . . ?
C4_2 C7_2 C10_2 109.4 . . ?
C8_2 C7_2 C4_2 109.6 . . ?
C8_2 C7_2 C9_2 109.5 . . ?
C8_2 C7_2 C10_2 109.5 . . ?
C9_2 C7_2 C10_2 109.4 . . ?
C7_2 C8_2 H8A_2 109.5 . . ?
C7_2 C8_2 H8B_2 109.5 . . ?
C7_2 C8_2 H8C_2 109.5 . . ?
H8A_2 C8_2 H8B_2 109.5 . . ?
H8A_2 C8_2 H8C_2 109.5 . . ?
H8B_2 C8_2 H8C_2 109.5 . . ?
C7_2 C9_2 H9A_2 109.5 . . ?
C7_2 C9_2 H9B_2 109.5 . . ?
C7_2 C9_2 H9C_2 109.5 . . ?
H9A_2 C9_2 H9B_2 109.5 . . ?
H9A_2 C9_2 H9C_2 109.5 . . ?
H9B_2 C9_2 H9C_2 109.5 . . ?
C7_2 C10_2 H10A_2 109.5 . . ?
C7_2 C10_2 H10B_2 109.5 . . ?
C7_2 C10_2 H10C_2 109.5 . . ?
H10A_2 C10_2 H10B_2 109.5 . . ?
H10A_2 C10_2 H10C_2 109.5 . . ?
H10B_2 C10_2 H10C_2 109.5 . . ?
C4_2 C5_2 H5_2 120.2 . . ?
C6_2 C5_2 C4_2 119.5(10) . . ?
C6_2 C5_2 H5_2 120.2 . . ?
C1_2 C6_2 S2_2 123.0(9) . . ?
C5_2 C6_2 S2_2 113.7(8) . . ?
C5_2 C6_2 C1_2 123.1(11) . . ?

loop_
_geom_bond_atom_site_label_1
_geom_bond_atom_site_label_2
_geom_bond_distance
_geom_bond_site_symmetry_2
_geom_bond_publ_flag
Fe1 O1 2.200(3) . ?
Fe1 O1_1 2.124(7) . ?
Fe1 O1_1 2.136(6) 4_565 ?
Fe1 O2_1 2.073(7) 4_565 ?
Fe1 N2_4 2.060(10) . ?
Fe1 N3_4 2.052(9) 4_565 ?
Fe2 O2 2.157(10) . ?
Fe2 N6_4 2.055(9) 11_566 ?
Fe2 N6_4 2.055(9) 4_565 ?
Fe2 O1_2 2.109(12) . ?
Fe2 O3_2 2.165(6) 10_556 ?
Fe2 O3_2 2.165(6) . ?
Fe3 O2 2.158(10) . ?
Fe3 N9_4 2.064(9) 10_556 ?
Fe3 N9_4 2.064(9) . ?
Fe3 O1_3 2.101(7) 10_556 ?
Fe3 O1_3 2.101(7) . ?
Fe3 O2_3 2.082(11) . ?
Fe4 O2 2.229(3) . ?
Fe4 N5_4 2.062(9) 4_565 ?
Fe4 N8_4 2.087(10) . ?
Fe4 O1_3 2.116(8) 10_556 ?
Fe4 O3_2 2.120(7) 10_556 ?
Fe4 O4_2 2.115(6) 10_556 ?
S1_1 O2_1 1.473(6) . ?
S1_1 O3_1 1.441(9) . ?
S1_1 C2_1 1.700(14) 3_655 ?
S1_1 C6_1 1.713(15) . ?
O1_1 C1_1 1.360(12) . ?
C1_1 C2_1 1.446(16) . ?
C1_1 C6_1 1.456(16) . ?
C2_1 C3_1 1.372(14) . ?
C3_1 H3_1 0.9500 . ?
C3_1 C4_1 1.406(16) . ?
C4_1 C7_1 1.5365 . ?
C4_1 C5_1 1.398(17) . ?
C7_1 C8_1 1.5391 . ?
C7_1 C9_1 1.5390 . ?
C7_1 C10_1 1.5397 . ?
C8_1 H8A_1 0.9800 . ?
C8_1 H8B_1 0.9800 . ?
C8_1 H8C_1 0.9800 . ?
C9_1 H9A_1 0.9800 . ?
C9_1 H9B_1 0.9800 . ?
C9_1 H9C_1 0.9800 . ?
C10_1 H10A_1 0.9800 . ?
C10_1 H10B_1 0.9800 . ?
C10_1 H10C_1 0.9800 . ?
C5_1 H5_1 0.9500 . ?
C5_1 C6_1 1.414(15) . ?
N1_4 N2_4 1.415(11) . ?
N1_4 C7_4 1.391(12) . ?
N2_4 N3_4 1.371(12) . ?
N3_4 C8_4 1.388(12) . ?
N4_4 N5_4 1.373(11) . ?
N4_4 C9_4 1.367(13) . ?
N5_4 N6_4 1.404(11) . ?
N6_4 C10_4 1.342(12) . ?
N7_4 N8_4 1.384(11) . ?
N7_4 C11_4 1.359(14) . ?
N8_4 N9_4 1.291(11) . ?
N9_4 C12_4 1.350(13) . ?
C1_4 H1_4 0.9500 . ?
C1_4 C2_4 1.3900 . ?
C1_4 C6_4 1.3900 . ?
C2_4 C3_4 1.3900 . ?
C2_4 C7_4 1.500(10) . ?
C3_4 H3_4 0.9500 . ?
C3_4 C4_4 1.3900 . ?
C4_4 C5_4 1.3900 . ?
C4_4 C9_4 1.432(12) . ?
C5_4 H5_4 0.9500 . ?
C5_4 C6_4 1.3900 . ?
C6_4 C11_4 1.511(13) . ?
C7_4 C8_4 1.304(13) . ?
C8_4 H8_4 0.9500 . ?
C9_4 C10_4 1.341(13) . ?
C10_4 H10_4 0.9500 . ?
C11_4 C12_4 1.308(14) . ?
C12_4 H12_4 0.9500 . ?
S1_3 O2_3 1.477(11) . ?
S1_3 O3_3 1.369(11) . ?
S1_3 C6_3 1.770(10) . ?
S1_3 C6_3 1.770(10) 10_556 ?
O1_3 C1_3 1.324(11) . ?
C1_3 C2_3 1.441(13) . ?
C1_3 C6_3 1.438(13) . ?
C2_3 C3_3 1.370(14) . ?
C2_3 S2_2 1.754(11) . ?
C3_3 H3_3 0.9500 . ?
C3_3 C4_3 1.308(14) . ?
C4_3 C7_3 1.5372 . ?
C4_3 C5_3 1.363(13) . ?
C7_3 C8_3 1.5410 . ?
C7_3 C9_3 1.5389 . ?
C7_3 C10_3 1.5380 . ?
C8_3 H8A_3 0.9800 . ?
C8_3 H8B_3 0.9800 . ?
C8_3 H8C_3 0.9800 . ?
C9_3 H9A_3 0.9800 . ?
C9_3 H9B_3 0.9800 . ?
C9_3 H9C_3 0.9800 . ?
C10_3 H10A_3 0.9800 . ?
C10_3 H10B_3 0.9800 . ?
C10_3 H10C_3 0.9800 . ?
C5_3 H5_3 0.9500 . ?
C5_3 C6_3 1.404(14) . ?
S1_2 O1_2 1.450(12) . ?
S1_2 O2_2 1.447(12) . ?
S1_2 C2_2 1.793(11) 10_556 ?
S1_2 C2_2 1.793(11) . ?
S2_2 O4_2 1.470(8) . ?
S2_2 O5_2 1.440(6) . ?
S2_2 C6_2 1.725(11) . ?
O3_2 C1_2 1.285(11) . ?
C1_2 C2_2 1.394(13) . ?
C1_2 C6_2 1.451(13) . ?
C2_2 C3_2 1.411(15) . ?
C3_2 H3_2 0.9500 . ?
C3_2 C4_2 1.332(15) . ?
C4_2 C7_2 1.5380 . ?
C4_2 C5_2 1.479(15) . ?
C7_2 C8_2 1.5376 . ?
C7_2 C9_2 1.5387 . ?
C7_2 C10_2 1.5397 . ?
C8_2 H8A_2 0.9800 . ?
C8_2 H8B_2 0.9800 . ?
C8_2 H8C_2 0.9800 . ?
C9_2 H9A_2 0.9800 . ?
C9_2 H9B_2 0.9800 . ?
C9_2 H9C_2 0.9800 . ?
C10_2 H10A_2 0.9800 . ?
C10_2 H10B_2 0.9800 . ?
C10_2 H10C_2 0.9800 . ?
C5_2 H5_2 0.9500 . ?
C5_2 C6_2 1.351(14) . ?

loop_
_geom_torsion_atom_site_label_1
_geom_torsion_atom_site_label_2
_geom_torsion_atom_site_label_3
_geom_torsion_atom_site_label_4
_geom_torsion
_geom_torsion_site_symmetry_1
_geom_torsion_site_symmetry_2
_geom_torsion_site_symmetry_3
_geom_torsion_site_symmetry_4
_geom_torsion_publ_flag
Fe1 O1_1 C1_1 C2_1 -12.4(17) . . . . ?
Fe1 O1_1 C1_1 C2_1 -164.5(9) 3_655 . . . ?
Fe1 O1_1 C1_1 C6_1 164.2(8) . . . . ?
Fe1 O1_1 C1_1 C6_1 12.1(17) 3_655 . . . ?
Fe1 N2_4 N3_4 Fe1 -3.8(9) . . . 3_655 ?
Fe1 N2_4 N3_4 C8_4 -172.3(6) . . . . ?
Fe1 N3_4 C8_4 C7_4 -167.6(8) 3_655 . . . ?
Fe2 N6_4 C10_4 C9_4 -170.8(9) 3_655 . . . ?
Fe2 O3_2 C1_2 C2_2 -7.2(15) . . . . ?
Fe2 O3_2 C1_2 C6_2 173.9(7) . . . . ?
Fe3 N9_4 C12_4 C11_4 169.8(9) . . . . ?
Fe3 O1_3 C1_3 C2_3 -170.9(7) . . . . ?
Fe3 O1_3 C1_3 C6_3 11.7(15) . . . . ?
Fe4 N5_4 N6_4 Fe2 1.2(9) 3_655 . . 3_655 ?
Fe4 N5_4 N6_4 C10_4 -173.1(7) 3_655 . . . ?
Fe4 N8_4 N9_4 Fe3 -3.6(10) . . . . ?
Fe4 N8_4 N9_4 C12_4 172.1(7) . . . . ?
Fe4 O1_3 C1_3 C2_3 -10.7(16) 10_556 . . . ?
Fe4 O1_3 C1_3 C6_3 171.9(7) 10_556 . . . ?
Fe4 O3_2 C1_2 C2_2 -170.3(7) 10_556 . . . ?
Fe4 O3_2 C1_2 C6_2 10.8(15) 10_556 . . . ?
S1_1 C2_1 C3_1 C4_1 -179.3(11) 4_565 . . . ?
O1_1 C1_1 C2_1 S1_1 -4.0(18) . . . 4_565 ?
O1_1 C1_1 C2_1 C3_1 -179.8(11) . . . . ?
O1_1 C1_1 C6_1 S1_1 3.4(17) . . . . ?
O1_1 C1_1 C6_1 C5_1 178.5(11) . . . . ?
O2_1 S1_1 C6_1 C1_1 -37.9(13) . . . . ?
O2_1 S1_1 C6_1 C5_1 147.1(10) . . . . ?
O3_1 S1_1 O2_1 Fe1 179.0(6) . . . 3_655 ?
O3_1 S1_1 C6_1 C1_1 -163.2(10) . . . . ?
O3_1 S1_1 C6_1 C5_1 21.8(12) . . . . ?
C1_1 C2_1 C3_1 C4_1 -3(2) . . . . ?
C2_1 S1_1 O2_1 Fe1 -61.4(7) 3_655 . . 3_655 ?
C2_1 S1_1 C6_1 C1_1 80.7(11) 3_655 . . . ?
C2_1 S1_1 C6_1 C5_1 -94.2(11) 3_655 . . . ?
C2_1 C1_1 C6_1 S1_1 -179.9(9) . . . . ?
C2_1 C1_1 C6_1 C5_1 -4.8(18) . . . . ?
C2_1 C3_1 C4_1 C7_1 -179.3(11) . . . . ?
C2_1 C3_1 C4_1 C5_1 4(2) . . . . ?
C3_1 C4_1 C7_1 C8_1 -71.6(12) . . . . ?
C3_1 C4_1 C7_1 C9_1 48.5(12) . . . . ?
C3_1 C4_1 C7_1 C10_1 168.5(12) . . . . ?
C3_1 C4_1 C5_1 C6_1 -5(2) . . . . ?
C4_1 C5_1 C6_1 S1_1 -178.6(11) . . . . ?
C4_1 C5_1 C6_1 C1_1 6(2) . . . . ?
C7_1 C4_1 C5_1 C6_1 177.9(10) . . . . ?
C5_1 C4_1 C7_1 C8_1 104.9(12) . . . . ?
C5_1 C4_1 C7_1 C9_1 -135.0(12) . . . . ?
C5_1 C4_1 C7_1 C10_1 -15.0(12) . . . . ?
C6_1 S1_1 O2_1 Fe1 59.7(8) . . . 3_655 ?
C6_1 C1_1 C2_1 S1_1 179.4(9) . . . 4_565 ?
C6_1 C1_1 C2_1 C3_1 3.6(19) . . . . ?
N1_4 N2_4 N3_4 Fe1 171.1(5) . . . 3_655 ?
N1_4 N2_4 N3_4 C8_4 2.6(11) . . . . ?
N1_4 C7_4 C8_4 N3_4 3.1(12) . . . . ?
N2_4 N1_4 C7_4 C2_4 -174.8(8) . . . . ?
N2_4 N1_4 C7_4 C8_4 -1.4(11) . . . . ?
N2_4 N3_4 C8_4 C7_4 -3.5(11) . . . . ?
N4_4 N5_4 N6_4 Fe2 175.4(7) . . . 3_655 ?
N4_4 N5_4 N6_4 C10_4 1.0(11) . . . . ?
N4_4 C9_4 C10_4 N6_4 -2.6(14) . . . . ?
N5_4 N4_4 C9_4 C4_4 -178.7(10) . . . . ?
N5_4 N4_4 C9_4 C10_4 3.2(14) . . . . ?
N5_4 N6_4 C10_4 C9_4 1.0(13) . . . . ?
N7_4 N8_4 N9_4 Fe3 -171.8(7) . . . . ?
N7_4 N8_4 N9_4 C12_4 3.9(12) . . . . ?
N7_4 C11_4 C12_4 N9_4 3.5(15) . . . . ?
N8_4 N7_4 C11_4 C6_4 179.9(9) . . . . ?
N8_4 N7_4 C11_4 C12_4 -1.0(14) . . . . ?
N8_4 N9_4 C12_4 C11_4 -4.5(14) . . . . ?
C1_4 C2_4 C3_4 C4_4 0.0 . . . . ?
C1_4 C2_4 C7_4 N1_4 -5.9(11) . . . . ?
C1_4 C2_4 C7_4 C8_4 -178.4(8) . . . . ?
C1_4 C6_4 C11_4 N7_4 -2.0(14) . . . . ?
C1_4 C6_4 C11_4 C12_4 179.1(11) . . . . ?
C2_4 C1_4 C6_4 C5_4 0.0 . . . . ?
C2_4 C1_4 C6_4 C11_4 -177.0(8) . . . . ?
C2_4 C3_4 C4_4 C5_4 0.0 . . . . ?
C2_4 C3_4 C4_4 C9_4 177.1(8) . . . . ?
C2_4 C7_4 C8_4 N3_4 176.3(8) . . . . ?
C3_4 C2_4 C7_4 N1_4 173.6(7) . . . . ?
C3_4 C2_4 C7_4 C8_4 1.0(12) . . . . ?
C3_4 C4_4 C5_4 C6_4 0.0 . . . . ?
C3_4 C4_4 C9_4 N4_4 5.3(15) . . . . ?
C3_4 C4_4 C9_4 C10_4 -177.2(10) . . . . ?
C4_4 C5_4 C6_4 C1_4 0.0 . . . . ?
C4_4 C5_4 C6_4 C11_4 177.1(8) . . . . ?
C4_4 C9_4 C10_4 N6_4 179.5(11) . . . . ?
C5_4 C4_4 C9_4 N4_4 -177.5(10) . . . . ?
C5_4 C4_4 C9_4 C10_4 0.0(16) . . . . ?
C5_4 C6_4 C11_4 N7_4 -179.1(9) . . . . ?
C5_4 C6_4 C11_4 C12_4 2.0(17) . . . . ?
C6_4 C1_4 C2_4 C3_4 0.0 . . . . ?
C6_4 C1_4 C2_4 C7_4 179.4(6) . . . . ?
C6_4 C11_4 C12_4 N9_4 -177.5(11) . . . . ?
C7_4 N1_4 N2_4 Fe1 172.3(8) . . . . ?
C7_4 N1_4 N2_4 N3_4 -0.8(10) . . . . ?
C7_4 C2_4 C3_4 C4_4 -179.4(6) . . . . ?
C9_4 N4_4 N5_4 Fe4 168.7(9) . . . 3_655 ?
C9_4 N4_4 N5_4 N6_4 -2.7(13) . . . . ?
C9_4 C4_4 C5_4 C6_4 -177.2(8) . . . . ?
C11_4 N7_4 N8_4 Fe4 -166.2(8) . . . . ?
C11_4 N7_4 N8_4 N9_4 -1.9(13) . . . . ?
O1_3 C1_3 C2_3 C3_3 179.1(10) . . . . ?
O1_3 C1_3 C2_3 S2_2 -1.0(15) . . . . ?
O1_3 C1_3 C6_3 S1_3 -3.5(15) . . . . ?
O1_3 C1_3 C6_3 C5_3 -177.7(10) . . . . ?
O2_3 S1_3 C6_3 C1_3 -29.9(10) . . . . ?
O2_3 S1_3 C6_3 C5_3 144.9(9) . . . . ?
O3_3 S1_3 O2_3 Fe3 180.0 . . . . ?
O3_3 S1_3 C6_3 C1_3 -157.3(9) . . . . ?
O3_3 S1_3 C6_3 C5_3 17.4(11) . . . . ?
C1_3 C2_3 C3_3 C4_3 -1(2) . . . . ?
C1_3 C2_3 S2_2 O4_2 35.8(10) . . . . ?
C1_3 C2_3 S2_2 O5_2 160.0(8) . . . . ?
C1_3 C2_3 S2_2 C6_2 -83.1(10) . . . . ?
C2_3 C1_3 C6_3 S1_3 178.8(7) . . . . ?
C2_3 C1_3 C6_3 C5_3 4.6(15) . . . . ?
C2_3 C3_3 C4_3 C7_3 -172.4(10) . . . . ?
C2_3 C3_3 C4_3 C5_3 4(2) . . . . ?
C2_3 S2_2 O4_2 Fe4 -60.6(6) . . . 10_556 ?
C2_3 S2_2 C6_2 C1_2 88.9(10) . . . . ?
C2_3 S2_2 C6_2 C5_2 -97.0(10) . . . . ?
C3_3 C2_3 S2_2 O4_2 -144.3(9) . . . . ?
C3_3 C2_3 S2_2 O5_2 -20.1(11) . . . . ?
C3_3 C2_3 S2_2 C6_2 96.8(10) . . . . ?
C3_3 C4_3 C7_3 C8_3 -6.2(14) . . . . ?
C3_3 C4_3 C7_3 C9_3 113.6(14) . . . . ?
C3_3 C4_3 C7_3 C10_3 -126.2(14) . . . . ?
C3_3 C4_3 C5_3 C6_3 -3(2) . . . . ?
C4_3 C5_3 C6_3 S1_3 -176.4(10) . . . . ?
C4_3 C5_3 C6_3 C1_3 -1.7(19) . . . . ?
C7_3 C4_3 C5_3 C6_3 174.1(10) . . . . ?
C5_3 C4_3 C7_3 C8_3 176.9(12) . . . . ?
C5_3 C4_3 C7_3 C9_3 -63.2(12) . . . . ?
C5_3 C4_3 C7_3 C10_3 56.9(12) . . . . ?
C6_3 S1_3 O2_3 Fe3 57.4(4) . . . . ?
C6_3 S1_3 O2_3 Fe3 -57.4(4) 10_556 . . . ?
C6_3 S1_3 C6_3 C1_3 87.7(10) 10_556 . . . ?
C6_3 S1_3 C6_3 C5_3 -97.6(10) 10_556 . . . ?
C6_3 C1_3 C2_3 C3_3 -3.3(15) . . . . ?
C6_3 C1_3 C2_3 S2_2 176.6(7) . . . . ?
S1_2 C2_2 C3_2 C4_2 -172.8(12) . . . . ?
S2_2 C2_3 C3_3 C4_3 179.0(11) . . . . ?
O1_2 S1_2 C2_2 C1_2 31.2(11) . . . . ?
O1_2 S1_2 C2_2 C3_2 -148.3(10) . . . . ?
O2_2 S1_2 O1_2 Fe2 180.0 . . . . ?
O2_2 S1_2 C2_2 C1_2 161.7(10) . . . . ?
O2_2 S1_2 C2_2 C3_2 -17.8(12) . . . . ?
O3_2 C1_2 C2_2 S1_2 0.2(15) . . . . ?
O3_2 C1_2 C2_2 C3_2 179.6(11) . . . . ?
O3_2 C1_2 C6_2 S2_2 -4.3(15) . . . . ?
O3_2 C1_2 C6_2 C5_2 -177.8(11) . . . . ?
O4_2 S2_2 C6_2 C1_2 -28.4(10) . . . . ?
O4_2 S2_2 C6_2 C5_2 145.8(9) . . . . ?
O5_2 S2_2 O4_2 Fe4 179.0(4) . . . 10_556 ?
O5_2 S2_2 C6_2 C1_2 -155.4(9) . . . . ?
O5_2 S2_2 C6_2 C5_2 18.7(12) . . . . ?
C1_2 C2_2 C3_2 C4_2 8(2) . . . . ?
C2_2 S1_2 O1_2 Fe2 -56.0(4) . . . . ?
C2_2 S1_2 O1_2 Fe2 56.0(4) 10_556 . . . ?
C2_2 S1_2 C2_2 C1_2 -85.3(12) 10_556 . . . ?
C2_2 S1_2 C2_2 C3_2 95.3(11) 10_556 . . . ?
C2_2 C1_2 C6_2 S2_2 176.8(8) . . . . ?
C2_2 C1_2 C6_2 C5_2 3.2(17) . . . . ?
C2_2 C3_2 C4_2 C7_2 -179.8(10) . . . . ?
C2_2 C3_2 C4_2 C5_2 -14(2) . . . . ?
C3_2 C4_2 C7_2 C8_2 168.1(13) . . . . ?
C3_2 C4_2 C7_2 C9_2 -71.8(13) . . . . ?
C3_2 C4_2 C7_2 C10_2 48.0(13) . . . . ?
C3_2 C4_2 C5_2 C6_2 15(2) . . . . ?
C4_2 C5_2 C6_2 S2_2 175.7(10) . . . . ?
C4_2 C5_2 C6_2 C1_2 -10(2) . . . . ?
C7_2 C4_2 C5_2 C6_2 -179.0(10) . . . . ?
C5_2 C4_2 C7_2 C8_2 3.1(12) . . . . ?
C5_2 C4_2 C7_2 C9_2 123.2(12) . . . . ?
C5_2 C4_2 C7_2 C10_2 -116.9(12) . . . . ?
C6_2 S2_2 O4_2 Fe4 54.5(6) . . . 10_556 ?
C6_2 C1_2 C2_2 S1_2 179.2(8) . . . . ?
C6_2 C1_2 C2_2 C3_2 -1.4(17) . . . . ?

loop_
_smtbx_masks_void_nr
_smtbx_masks_void_average_x
_smtbx_masks_void_average_y
_smtbx_masks_void_average_z
_smtbx_masks_void_volume
_smtbx_masks_void_count_electrons
_smtbx_masks_void_content
1 -0.695 -0.742 -0.687 24550.6 7021.5 '176 C3H7NO'
